data_1524571
loop_
_publ_author_name
'Iandelli, A.'
'Palenzona, A.'

_publ_section_title
;
 Sulla struttura dei composti intermetallici delle terre rare di formula M
 Sn2
;
_journal_name_full
;
Atti della Accademia Nazionale dei Lincei, Classe di Scienze Fisiche, 
Matematiche e Naturali, Rendiconti, Serie 8 (1, 1946-)
;
_journal_page_first 623
_journal_page_last 628
_journal_volume 40
_journal_year 1966
_chemical_formula_sum 'Er Sn2'
_space_group_IT_number 63
_symmetry_space_group_name_Hall '-C 2c 2'
_symmetry_space_group_name_H-M 'C m c m'
_cell_angle_alpha 90
_cell_angle_beta 90
_cell_angle_gamma 90
_cell_formula_units_Z 4
_cell_length_a 4.365
_cell_length_b 16.132
_cell_length_c 4.285
_cell_volume 301.733
_citation_journal_id_ASTM AANL8V
_cod_data_source_file Iandelli_AANL8V_1966_1778.cif
_cod_data_source_block Er1Sn2
_cod_original_cell_volume 301.7333
_cod_original_formula_sum 'Er1 Sn2'
_cod_database_code 1524571

loop_
_symmetry_equiv_pos_as_xyz
x,y,z
-x,-y,z+1/2
x,-y,-z
-x,y,-z+1/2
-x,-y,-z
x,y,-z-1/2
-x,y,z
x,-y,z-1/2
x+1/2,y+1/2,z
-x+1/2,-y+1/2,z+1/2
x+1/2,-y+1/2,-z
-x+1/2,y+1/2,-z+1/2
-x+1/2,-y+1/2,-z
x+1/2,y+1/2,-z-1/2
-x+1/2,y+1/2,z
x+1/2,-y+1/2,z-1/2

loop_
_atom_site_label
_atom_site_type_symbol
_atom_site_fract_x
_atom_site_fract_y
_atom_site_fract_z
_atom_site_occupancy
_atom_site_U_iso_or_equiv
Er1 Er 0 0.104 0.25 1 0.0
Sn1 Sn 0 0.435 0.25 1 0.0
Sn2 Sn 0 0.75 0.25 1 0.0
